data_7150075
loop_
_publ_author_name
'Gibson, Harry W.'
'Wang, Hong'
'Bonrad, Klaus'
'Jones, Jason W.'
'Slebodnick, Carla'
'Zackharov, Lev N.'
'Rheingold, Arnold L.'
'Habenicht, Bradley'
'Lobue, Peter'
'Ratliff, Amy E.'

_publ_section_title
;
 Regioselective routes to disubstituted dibenzo crown ethers and their
 complexations.
;
_journal_issue 11
_journal_name_full 'Organic &amp; biomolecular chemistry'
_journal_page_first 2114
_journal_page_last 2121
_journal_paper_doi 10.1039/b503072m
_journal_volume 3
_journal_year 2005
_chemical_formula_moiety 'C28 H36 F6 K O12 P'
_chemical_formula_sum 'C28 H36 F6 K O12 P'
_chemical_formula_weight 748.64
_chemical_name_common '[K-trans24c8][PF6]'
_chemical_name_systematic
;
?
;
_space_group_IT_number 15
_symmetry_cell_setting monoclinic
_symmetry_space_group_name_Hall '-C 2yc'
_symmetry_space_group_name_H-M 'C 1 2/c 1'
_atom_sites_solution_hydrogens geom
_atom_sites_solution_primary direct
_atom_sites_solution_secondary difmap
_audit_creation_method SHELXL-97
_cell_angle_alpha 90.00
_cell_angle_beta 91.429(11)
_cell_angle_gamma 90.00
_cell_formula_units_Z 8
_cell_length_a 16.840(2)
_cell_length_b 19.447(3)
_cell_length_c 19.410(2)
_cell_measurement_reflns_used 3209
_cell_measurement_temperature 100(2)
_cell_measurement_theta_max 22.64
_cell_measurement_theta_min 2.52
_cell_volume 6354.6(14)
_computing_cell_refinement 'CrysAlis (Oxford Diffraction)'
_computing_data_collection 'CrysAlis (Oxford Diffraction)'
_computing_data_reduction 'CrysAlis (Oxford Diffraction)'
_computing_molecular_graphics 'Bruker SHELXTL'
_computing_publication_material 'Bruker SHELXTL'
_computing_structure_refinement 'SHELXL-97 (Sheldrick, 1997)'
_computing_structure_solution 'SHELXS-97 (Sheldrick, 1990)'
_diffrn_ambient_temperature 100(2)
_diffrn_measured_fraction_theta_full 0.997
_diffrn_measured_fraction_theta_max 0.997
_diffrn_measurement_device_type 'Oxford Diffraction Xcalibur2'
_diffrn_measurement_method 'phi and omega scans'
_diffrn_radiation_monochromator graphite
_diffrn_radiation_source 'fine-focus sealed tube'
_diffrn_radiation_type MoK\a
_diffrn_radiation_wavelength 0.71073
_diffrn_reflns_av_R_equivalents 0.0308
_diffrn_reflns_av_sigmaI/netI 0.0348
_diffrn_reflns_limit_h_max 21
_diffrn_reflns_limit_h_min -23
_diffrn_reflns_limit_k_max 27
_diffrn_reflns_limit_k_min -25
_diffrn_reflns_limit_l_max 27
_diffrn_reflns_limit_l_min -27
_diffrn_reflns_number 22885
_diffrn_reflns_theta_full 30.12
_diffrn_reflns_theta_max 30.12
_diffrn_reflns_theta_min 2.62
_diffrn_standards_decay_% <2%
_diffrn_standards_interval_count 50
_diffrn_standards_number 2
_exptl_absorpt_coefficient_mu 0.315
_exptl_absorpt_correction_type none
_exptl_crystal_colour colorless
_exptl_crystal_density_diffrn 1.565
_exptl_crystal_density_method 'not measured'
_exptl_crystal_description trapezoid
_exptl_crystal_F_000 3104
_exptl_crystal_size_max .30
_exptl_crystal_size_mid .30
_exptl_crystal_size_min .16
_refine_diff_density_max 1.612
_refine_diff_density_min -1.277
_refine_diff_density_rms 0.178
_refine_ls_extinction_method none
_refine_ls_goodness_of_fit_ref 1.139
_refine_ls_hydrogen_treatment constr
_refine_ls_matrix_type full
_refine_ls_number_parameters 436
_refine_ls_number_reflns 9339
_refine_ls_number_restraints 0
_refine_ls_restrained_S_all 1.139
_refine_ls_R_factor_all 0.0756
_refine_ls_R_factor_gt 0.0585
_refine_ls_shift/su_max 0.001
_refine_ls_shift/su_mean 0.000
_refine_ls_structure_factor_coef Fsqd
_refine_ls_weighting_details 'calc w=1/[\s^2^(Fo^2^)+(0.1201P)^2^+3.3164P] where P=(Fo^2^+2Fc^2^)/3'
_refine_ls_weighting_scheme calc
_refine_ls_wR_factor_gt 0.1704
_refine_ls_wR_factor_ref 0.1926
_reflns_number_gt 7305
_reflns_number_total 9339
_reflns_threshold_expression >2sigma(I)
_cod_data_source_file b503072m.txt
_cod_data_source_block cs535
_cod_depositor_comments
;
The following automatic conversions were performed:
'_symmetry_cell_setting' value 'Monoclinic' changed to 'monoclinic'
according to '/home/saulius/struct/CIF-dictionaries/cif_core.dic'
dictionary named 'cif_core.dic' version 2.4.1 from 2010-06-29.

Automatic conversion script
Id: cif_fix_enum 1527 2010-12-29 10:47:43Z saulius 
;
_cod_original_cell_volume 6354.4(15)
_cod_original_sg_symbol_H-M C2/c
_cod_database_code 7150075

loop_
_symmetry_equiv_pos_as_xyz
'x, y, z'
'-x, y, -z+1/2'
'x+1/2, y+1/2, z'
'-x+1/2, y+1/2, -z+1/2'
'-x, -y, -z'
'x, -y, z-1/2'
'-x+1/2, -y+1/2, -z'
'x+1/2, -y+1/2, z-1/2'

loop_
_atom_site_label
_atom_site_type_symbol
_atom_site_fract_x
_atom_site_fract_y
_atom_site_fract_z
_atom_site_U_iso_or_equiv
_atom_site_adp_type
_atom_site_occupancy
_atom_site_symmetry_multiplicity
_atom_site_calc_flag
_atom_site_refinement_flags
_atom_site_disorder_assembly
_atom_site_disorder_group
K K 0.69587(2) 0.08281(2) 0.07548(2) 0.01506(12) Uani 1 1 d . . .
P1 P 0.5000 0.36079(4) 0.2500 0.01860(17) Uani 1 2 d S . .
P2 P 0.5000 0.21136(5) 0.7500 0.02501(19) Uani 1 2 d S . .
F1 F 0.44360(9) 0.36046(11) 0.18293(8) 0.0440(5) Uani 1 1 d . . .
F2 F 0.5513(2) 0.41744(17) 0.21578(10) 0.1148(15) Uani 1 1 d . . .
F3 F 0.4492(2) 0.30441(17) 0.28467(12) 0.1129(14) Uani 1 1 d . . .
F4 F 0.48322(14) 0.20963(11) 0.83031(9) 0.0547(5) Uani 1 1 d . . .
F5 F 0.4362(2) 0.2664(2) 0.73926(18) 0.1320(18) Uani 1 1 d . . .
F6 F 0.5628(2) 0.15162(19) 0.75899(13) 0.1142(14) Uani 1 1 d . . .
O1 O 0.86577(8) 0.07997(8) 0.12113(7) 0.0168(3) Uani 1 1 d . . .
O2 O 0.75299(8) -0.00160(8) 0.18032(7) 0.0170(3) Uani 1 1 d . . .
O3 O 0.68068(9) -0.06122(8) 0.06368(8) 0.0175(3) Uani 1 1 d . . .
O4 O 0.54140(8) 0.01613(7) 0.08448(8) 0.0161(3) Uani 1 1 d . . .
O5 O 1.19035(9) 0.16808(9) 0.03806(8) 0.0209(3) Uani 1 1 d . . .
O6 O 1.16516(10) 0.12971(10) 0.14454(8) 0.0267(4) Uani 1 1 d . . .
O7 O 0.53692(8) 0.14537(7) 0.06613(7) 0.0156(3) Uani 1 1 d . . .
O8 O 0.66159(9) 0.20052(8) -0.00365(7) 0.0182(3) Uani 1 1 d . . .
O9 O 0.68300(9) 0.07024(8) -0.06509(8) 0.0169(3) Uani 1 1 d . . .
O10 O 0.83926(8) 0.06140(8) -0.01024(7) 0.0169(3) Uani 1 1 d . . .
O11 O 0.32002(9) 0.22948(8) 0.22293(8) 0.0198(3) Uani 1 1 d . . .
O12 O 0.32808(10) 0.15615(9) 0.31158(8) 0.0225(3) Uani 1 1 d . . .
C1 C 0.92904(12) 0.09023(10) 0.07967(10) 0.0144(4) Uani 1 1 d . . .
C2 C 1.00369(12) 0.10904(11) 0.10354(10) 0.0163(4) Uani 1 1 d . . .
H2 H 1.0140 0.1138 0.1516 0.020 Uiso 1 1 calc R . .
C3 C 1.06423(12) 0.12115(10) 0.05699(10) 0.0155(4) Uani 1 1 d . . .
C4 C 1.04898(12) 0.11436(10) -0.01330(10) 0.0168(4) Uani 1 1 d . . .
H4 H 1.0897 0.1240 -0.0449 0.020 Uiso 1 1 calc R . .
C5 C 0.97447(12) 0.09361(11) -0.03768(10) 0.0162(4) Uani 1 1 d . . .
H5 H 0.9647 0.0878 -0.0858 0.019 Uiso 1 1 calc R . .
C6 C 0.91448(11) 0.08141(10) 0.00824(10) 0.0146(4) Uani 1 1 d . . .
C7 C 0.88565(12) 0.05260(12) 0.18847(10) 0.0192(4) Uani 1 1 d . . .
H7A H 0.9153 0.0873 0.2161 0.023 Uiso 1 1 calc R . .
H7B H 0.9195 0.0113 0.1841 0.023 Uiso 1 1 calc R . .
C8 C 0.80928(12) 0.03401(12) 0.22349(10) 0.0196(4) Uani 1 1 d . . .
H8A H 0.8223 0.0049 0.2641 0.024 Uiso 1 1 calc R . .
H8B H 0.7844 0.0767 0.2404 0.024 Uiso 1 1 calc R . .
C9 C 0.78273(13) -0.06291(12) 0.15031(12) 0.0217(4) Uani 1 1 d . . .
H9A H 0.8100 -0.0914 0.1859 0.026 Uiso 1 1 calc R . .
H9B H 0.8212 -0.0515 0.1143 0.026 Uiso 1 1 calc R . .
C10 C 0.71322(14) -0.10140(11) 0.11919(12) 0.0220(4) Uani 1 1 d . . .
H10A H 0.7307 -0.1467 0.1019 0.026 Uiso 1 1 calc R . .
H10B H 0.6726 -0.1091 0.1543 0.026 Uiso 1 1 calc R . .
C11 C 0.60359(13) -0.08273(11) 0.04107(11) 0.0185(4) Uani 1 1 d . . .
H11A H 0.6020 -0.1336 0.0395 0.022 Uiso 1 1 calc R . .
H11B H 0.5931 -0.0654 -0.0063 0.022 Uiso 1 1 calc R . .
C12 C 0.53946(12) -0.05729(10) 0.08734(11) 0.0184(4) Uani 1 1 d . . .
H12A H 0.4869 -0.0746 0.0712 0.022 Uiso 1 1 calc R . .
H12B H 0.5494 -0.0734 0.1352 0.022 Uiso 1 1 calc R . .
C13 C 1.14358(12) 0.13961(11) 0.08559(10) 0.0172(4) Uani 1 1 d . . .
C14 C 1.26937(12) 0.18401(12) 0.06311(12) 0.0218(4) Uani 1 1 d . . .
H14A H 1.2665 0.2157 0.1022 0.033 Uiso 1 1 calc R . .
H14B H 1.2993 0.2055 0.0262 0.033 Uiso 1 1 calc R . .
H14C H 1.2962 0.1416 0.0780 0.033 Uiso 1 1 calc R . .
C15 C 0.49051(11) 0.12219(10) 0.11799(10) 0.0134(3) Uani 1 1 d . . .
C16 C 0.44373(11) 0.16278(10) 0.15876(10) 0.0145(4) Uani 1 1 d . . .
H16 H 0.4421 0.2112 0.1524 0.017 Uiso 1 1 calc R . .
C17 C 0.39864(11) 0.13148(10) 0.20963(10) 0.0144(4) Uani 1 1 d . . .
C18 C 0.39955(12) 0.06109(11) 0.21837(10) 0.0160(4) Uani 1 1 d . . .
H18 H 0.3689 0.0407 0.2533 0.019 Uiso 1 1 calc R . .
C19 C 0.44526(12) 0.01990(10) 0.17614(10) 0.0156(4) Uani 1 1 d . . .
H19 H 0.4448 -0.0287 0.1812 0.019 Uiso 1 1 calc R . .
C20 C 0.49151(11) 0.05041(10) 0.12660(10) 0.0138(3) Uani 1 1 d . . .
C21 C 0.54105(13) 0.21797(10) 0.05514(11) 0.0187(4) Uani 1 1 d . . .
H21A H 0.5709 0.2405 0.0935 0.022 Uiso 1 1 calc R . .
H21B H 0.4871 0.2380 0.0519 0.022 Uiso 1 1 calc R . .
C22 C 0.58328(14) 0.22743(11) -0.01157(11) 0.0204(4) Uani 1 1 d . . .
H22A H 0.5543 0.2030 -0.0492 0.024 Uiso 1 1 calc R . .
H22B H 0.5855 0.2769 -0.0235 0.024 Uiso 1 1 calc R . .
C23 C 0.70074(13) 0.19367(11) -0.06786(11) 0.0199(4) Uani 1 1 d . . .
H23A H 0.7588 0.1910 -0.0591 0.024 Uiso 1 1 calc R . .
H23B H 0.6898 0.2349 -0.0965 0.024 Uiso 1 1 calc R . .
C24 C 0.67331(12) 0.13029(11) -0.10675(10) 0.0173(4) Uani 1 1 d . . .
H24A H 0.6167 0.1355 -0.1207 0.021 Uiso 1 1 calc R . .
H24B H 0.7044 0.1253 -0.1491 0.021 Uiso 1 1 calc R . .
C25 C 0.74019(12) 0.02242(11) -0.08875(11) 0.0178(4) Uani 1 1 d . . .
H25A H 0.7281 0.0117 -0.1378 0.021 Uiso 1 1 calc R . .
H25B H 0.7355 -0.0208 -0.0622 0.021 Uiso 1 1 calc R . .
C26 C 0.82446(12) 0.04812(11) -0.08199(10) 0.0175(4) Uani 1 1 d . . .
H26A H 0.8619 0.0130 -0.0988 0.021 Uiso 1 1 calc R . .
H26B H 0.8311 0.0907 -0.1092 0.021 Uiso 1 1 calc R . .
C27 C 0.34656(12) 0.17263(11) 0.25404(10) 0.0161(4) Uani 1 1 d . . .
C28 C 0.26692(16) 0.27008(14) 0.26282(13) 0.0316(6) Uani 1 1 d . . .
H28A H 0.2199 0.2427 0.2735 0.047 Uiso 1 1 calc R . .
H28B H 0.2507 0.3109 0.2364 0.047 Uiso 1 1 calc R . .
H28C H 0.2939 0.2843 0.3058 0.047 Uiso 1 1 calc R . .

loop_
_atom_site_aniso_label
_atom_site_aniso_U_11
_atom_site_aniso_U_22
_atom_site_aniso_U_33
_atom_site_aniso_U_23
_atom_site_aniso_U_13
_atom_site_aniso_U_12
K 0.0166(2) 0.0173(2) 0.01131(19) 0.00018(13) 0.00095(14) 0.00003(14)
P1 0.0158(3) 0.0202(4) 0.0198(4) 0.000 0.0007(3) 0.000
P2 0.0261(4) 0.0247(4) 0.0239(4) 0.000 -0.0069(3) 0.000
F1 0.0248(7) 0.0840(14) 0.0230(7) 0.0198(8) -0.0048(6) 0.0074(8)
F2 0.182(3) 0.141(3) 0.0219(9) -0.0121(12) 0.0223(14) -0.139(3)
F3 0.145(3) 0.140(3) 0.0511(13) 0.0589(15) -0.0551(15) -0.120(2)
F4 0.0821(15) 0.0531(12) 0.0289(9) -0.0104(8) 0.0049(9) -0.0116(11)
F5 0.122(3) 0.165(3) 0.111(3) 0.081(2) 0.052(2) 0.113(3)
F6 0.168(3) 0.130(3) 0.0438(13) 0.0130(15) -0.0049(17) 0.111(2)
O1 0.0132(6) 0.0266(8) 0.0106(6) 0.0039(5) 0.0009(5) -0.0002(5)
O2 0.0141(6) 0.0228(7) 0.0141(6) -0.0010(5) 0.0000(5) 0.0005(5)
O3 0.0161(7) 0.0185(7) 0.0178(7) 0.0020(5) -0.0014(5) 0.0004(5)
O4 0.0171(7) 0.0139(6) 0.0176(7) 0.0002(5) 0.0048(5) 0.0008(5)
O5 0.0141(7) 0.0305(8) 0.0179(7) 0.0037(6) -0.0017(5) -0.0063(6)
O6 0.0213(8) 0.0391(10) 0.0194(8) 0.0079(7) -0.0048(6) -0.0053(7)
O7 0.0183(7) 0.0128(6) 0.0159(7) 0.0020(5) 0.0052(5) -0.0002(5)
O8 0.0204(7) 0.0211(7) 0.0134(6) -0.0008(5) 0.0048(5) -0.0029(6)
O9 0.0165(7) 0.0198(7) 0.0146(6) 0.0001(5) 0.0025(5) 0.0006(5)
O10 0.0133(6) 0.0251(7) 0.0122(6) -0.0015(5) 0.0000(5) -0.0035(5)
O11 0.0233(7) 0.0221(7) 0.0141(7) 0.0011(5) 0.0056(5) 0.0057(6)
O12 0.0267(8) 0.0269(8) 0.0142(7) 0.0029(6) 0.0059(6) 0.0011(6)
C1 0.0150(9) 0.0159(9) 0.0124(8) 0.0020(6) 0.0011(7) 0.0006(7)
C2 0.0178(9) 0.0201(9) 0.0110(8) 0.0029(7) -0.0014(7) -0.0005(7)
C3 0.0143(9) 0.0172(9) 0.0150(9) 0.0022(7) -0.0005(7) 0.0004(7)
C4 0.0152(9) 0.0190(9) 0.0162(9) 0.0008(7) 0.0021(7) -0.0002(7)
C5 0.0167(9) 0.0202(9) 0.0118(8) -0.0007(7) 0.0011(7) -0.0013(7)
C6 0.0132(8) 0.0164(9) 0.0141(8) 0.0002(6) -0.0010(7) -0.0003(7)
C7 0.0167(9) 0.0290(11) 0.0117(8) 0.0038(7) -0.0023(7) -0.0024(8)
C8 0.0167(9) 0.0305(11) 0.0117(8) 0.0001(8) -0.0004(7) -0.0027(8)
C9 0.0193(10) 0.0218(10) 0.0240(10) 0.0007(8) -0.0008(8) 0.0046(8)
C10 0.0239(10) 0.0186(9) 0.0232(10) 0.0040(8) -0.0040(8) 0.0020(8)
C11 0.0185(9) 0.0183(9) 0.0187(9) -0.0046(7) -0.0002(7) 0.0002(7)
C12 0.0178(9) 0.0137(9) 0.0238(10) -0.0011(7) 0.0026(7) -0.0014(7)
C13 0.0150(9) 0.0209(10) 0.0156(9) 0.0014(7) 0.0001(7) -0.0014(7)
C14 0.0147(9) 0.0279(11) 0.0229(10) 0.0003(8) -0.0011(7) -0.0054(8)
C15 0.0118(8) 0.0161(8) 0.0124(8) 0.0011(6) 0.0002(6) -0.0013(6)
C16 0.0139(8) 0.0172(9) 0.0123(8) -0.0003(7) 0.0000(6) -0.0012(7)
C17 0.0129(8) 0.0190(9) 0.0113(8) -0.0002(7) 0.0001(6) -0.0003(7)
C18 0.0149(9) 0.0193(9) 0.0138(8) 0.0018(7) -0.0002(7) -0.0017(7)
C19 0.0156(9) 0.0160(9) 0.0151(8) 0.0008(7) -0.0009(7) -0.0010(7)
C20 0.0122(8) 0.0175(9) 0.0118(8) -0.0008(6) -0.0003(6) 0.0000(7)
C21 0.0239(10) 0.0130(9) 0.0194(9) 0.0001(7) 0.0064(8) 0.0003(7)
C22 0.0287(11) 0.0160(9) 0.0169(9) 0.0026(7) 0.0065(8) 0.0029(8)
C23 0.0214(10) 0.0223(10) 0.0163(9) -0.0008(7) 0.0067(7) -0.0056(8)
C24 0.0184(9) 0.0210(9) 0.0124(8) -0.0001(7) -0.0002(7) -0.0008(7)
C25 0.0167(9) 0.0210(9) 0.0157(9) -0.0049(7) 0.0010(7) -0.0018(7)
C26 0.0161(9) 0.0227(10) 0.0136(8) -0.0044(7) 0.0003(7) 0.0003(7)
C27 0.0137(8) 0.0205(9) 0.0140(8) -0.0003(7) 0.0008(7) -0.0010(7)
C28 0.0384(14) 0.0322(13) 0.0248(11) 0.0050(9) 0.0154(10) 0.0177(10)

loop_
_atom_type_symbol
_atom_type_description
_atom_type_scat_dispersion_real
_atom_type_scat_dispersion_imag
_atom_type_scat_source
C C 0.0033 0.0016 'International Tables Vol C Tables 4.2.6.8 and 6.1.1.4'
H H 0.0000 0.0000 'International Tables Vol C Tables 4.2.6.8 and 6.1.1.4'
O O 0.0106 0.0060 'International Tables Vol C Tables 4.2.6.8 and 6.1.1.4'
K K 0.2009 0.2494 'International Tables Vol C Tables 4.2.6.8 and 6.1.1.4'
P P 0.1023 0.0942 'International Tables Vol C Tables 4.2.6.8 and 6.1.1.4'
F F 0.0171 0.0103 'International Tables Vol C Tables 4.2.6.8 and 6.1.1.4'

loop_
_geom_angle_atom_site_label_1
_geom_angle_atom_site_label_2
_geom_angle_atom_site_label_3
_geom_angle
_geom_angle_site_symmetry_1
_geom_angle_site_symmetry_3
_geom_angle_publ_flag
O12 K O9 149.28(5) 2_655 . ?
O12 K O2 76.62(5) 2_655 . ?
O9 K O2 134.10(5) . . ?
O12 K O8 88.88(5) 2_655 . ?
O9 K O8 61.22(4) . . ?
O2 K O8 161.48(5) . . ?
O12 K O3 125.81(5) 2_655 . ?
O9 K O3 79.98(4) . . ?
O2 K O3 60.01(4) . . ?
O8 K O3 138.39(5) . . ?
O12 K O4 92.02(5) 2_655 . ?
O9 K O4 88.36(4) . . ?
O2 K O4 89.22(4) . . ?
O8 K O4 102.93(4) . . ?
O3 K O4 58.94(4) . . ?
O12 K O7 70.85(5) 2_655 . ?
O9 K O7 85.77(4) . . ?
O2 K O7 126.12(4) . . ?
O8 K O7 56.97(4) . . ?
O3 K O7 108.97(4) . . ?
O4 K O7 51.38(4) . . ?
O12 K O1 85.92(5) 2_655 . ?
O9 K O1 110.26(4) . . ?
O2 K O1 57.04(4) . . ?
O8 K O1 111.17(4) . . ?
O3 K O1 95.18(4) . . ?
O4 K O1 145.78(4) . . ?
O7 K O1 153.26(4) . . ?
O12 K O10 132.42(5) 2_655 . ?
O9 K O10 58.66(4) . . ?
O2 K O10 93.19(4) . . ?
O8 K O10 88.11(4) . . ?
O3 K O10 83.66(4) . . ?
O4 K O10 134.76(4) . . ?
O7 K O10 140.18(4) . . ?
O1 K O10 51.69(4) . . ?
F3 P1 F3 90.3(3) . 2_655 ?
F3 P1 F2 89.8(2) . 2_655 ?
F3 P1 F2 179.56(13) 2_655 2_655 ?
F3 P1 F2 179.56(13) . . ?
F3 P1 F2 89.8(2) 2_655 . ?
F2 P1 F2 90.1(3) 2_655 . ?
F3 P1 F1 88.10(11) . 2_655 ?
F3 P1 F1 91.57(10) 2_655 2_655 ?
F2 P1 F1 88.86(13) 2_655 2_655 ?
F2 P1 F1 91.47(13) . 2_655 ?
F3 P1 F1 91.57(10) . . ?
F3 P1 F1 88.10(11) 2_655 . ?
F2 P1 F1 91.47(13) 2_655 . ?
F2 P1 F1 88.86(13) . . ?
F1 P1 F1 179.53(16) 2_655 . ?
F5 P2 F5 91.1(4) 2_656 . ?
F5 P2 F6 91.9(3) 2_656 . ?
F5 P2 F6 176.8(3) . . ?
F5 P2 F6 176.8(3) 2_656 2_656 ?
F5 P2 F6 91.9(3) . 2_656 ?
F6 P2 F6 85.2(3) . 2_656 ?
F5 P2 F4 90.39(15) 2_656 2_656 ?
F5 P2 F4 91.31(15) . 2_656 ?
F6 P2 F4 87.58(12) . 2_656 ?
F6 P2 F4 90.63(13) 2_656 2_656 ?
F5 P2 F4 91.31(15) 2_656 . ?
F5 P2 F4 90.39(15) . . ?
F6 P2 F4 90.63(13) . . ?
F6 P2 F4 87.58(13) 2_656 . ?
F4 P2 F4 177.57(17) 2_656 . ?
C1 O1 C7 114.89(15) . . ?
C1 O1 K 125.48(11) . . ?
C7 O1 K 118.45(11) . . ?
C9 O2 C8 114.27(16) . . ?
C9 O2 K 108.37(12) . . ?
C8 O2 K 110.92(12) . . ?
C11 O3 C10 113.67(17) . . ?
C11 O3 K 113.40(11) . . ?
C10 O3 K 116.70(12) . . ?
C20 O4 C12 116.79(15) . . ?
C20 O4 K 112.52(11) . . ?
C12 O4 K 117.90(11) . . ?
C13 O5 C14 114.12(16) . . ?
C15 O7 C21 117.82(15) . . ?
C15 O7 K 110.76(11) . . ?
C21 O7 K 111.72(11) . . ?
C22 O8 C23 112.70(16) . . ?
C22 O8 K 122.40(11) . . ?
C23 O8 K 107.93(12) . . ?
C25 O9 C24 114.86(16) . . ?
C25 O9 K 110.00(11) . . ?
C24 O9 K 119.72(11) . . ?
C6 O10 C26 116.42(15) . . ?
C6 O10 K 124.77(11) . . ?
C26 O10 K 116.24(11) . . ?
C27 O11 C28 114.76(17) . . ?
C27 O12 K 162.26(15) . 2_655 ?
O1 C1 C2 123.99(17) . . ?
O1 C1 C6 116.22(17) . . ?
C2 C1 C6 119.78(18) . . ?
C1 C2 C3 120.05(18) . . ?
C4 C3 C2 119.92(18) . . ?
C4 C3 C13 122.37(18) . . ?
C2 C3 C13 117.69(18) . . ?
C3 C4 C5 120.37(18) . . ?
C6 C5 C4 119.84(18) . . ?
O10 C6 C5 124.56(18) . . ?
O10 C6 C1 115.46(17) . . ?
C5 C6 C1 119.98(18) . . ?
O1 C7 C8 108.33(16) . . ?
O2 C8 C7 114.29(17) . . ?
O2 C9 C10 107.64(17) . . ?
O3 C10 C9 108.10(18) . . ?
O3 C11 C12 112.45(17) . . ?
O4 C12 C11 106.71(16) . . ?
O6 C13 O5 123.18(19) . . ?
O6 C13 C3 124.41(19) . . ?
O5 C13 C3 112.40(17) . . ?
O7 C15 C16 125.41(17) . . ?
O7 C15 C20 114.20(16) . . ?
C16 C15 C20 120.36(17) . . ?
C15 C16 C17 118.93(18) . . ?
C18 C17 C16 120.91(18) . . ?
C18 C17 C27 118.03(17) . . ?
C16 C17 C27 121.03(18) . . ?
C17 C18 C19 120.21(18) . . ?
C20 C19 C18 119.40(19) . . ?
O4 C20 C19 124.96(18) . . ?
O4 C20 C15 114.87(16) . . ?
C19 C20 C15 120.16(17) . . ?
O7 C21 C22 105.97(16) . . ?
O8 C22 C21 108.59(17) . . ?
O8 C23 C24 111.67(16) . . ?
O9 C24 C23 110.80(16) . . ?
O9 C25 C26 113.49(17) . . ?
O10 C26 C25 106.57(16) . . ?
O12 C27 O11 123.19(19) . . ?
O12 C27 C17 124.34(19) . . ?
O11 C27 C17 112.45(17) . . ?

loop_
_geom_bond_atom_site_label_1
_geom_bond_atom_site_label_2
_geom_bond_distance
_geom_bond_site_symmetry_2
_geom_bond_publ_flag
K O12 2.6546(16) 2_655 ?
K O9 2.7427(15) . ?
K O2 2.7683(15) . ?
K O8 2.8084(16) . ?
K O3 2.8214(16) . ?
K O4 2.9156(15) . ?
K O7 2.9416(15) . ?
K O1 2.9745(15) . ?
K O10 2.9955(15) . ?
P1 F3 1.555(2) . ?
P1 F3 1.555(2) 2_655 ?
P1 F2 1.559(2) 2_655 ?
P1 F2 1.559(2) . ?
P1 F1 1.5923(16) 2_655 ?
P1 F1 1.5923(16) . ?
P2 F5 1.527(2) 2_656 ?
P2 F5 1.527(2) . ?
P2 F6 1.578(2) . ?
P2 F6 1.578(2) 2_656 ?
P2 F4 1.5915(18) 2_656 ?
P2 F4 1.5915(18) . ?
O1 C1 1.366(2) . ?
O1 C7 1.443(2) . ?
O2 C9 1.424(3) . ?
O2 C8 1.428(2) . ?
O3 C11 1.423(3) . ?
O3 C10 1.429(3) . ?
O4 C20 1.361(2) . ?
O4 C12 1.429(2) . ?
O5 C13 1.347(2) . ?
O5 C14 1.439(2) . ?
O6 C13 1.207(3) . ?
O7 C15 1.366(2) . ?
O7 C21 1.430(2) . ?
O8 C22 1.424(3) . ?
O8 C23 1.431(2) . ?
O9 C25 1.423(2) . ?
O9 C24 1.427(2) . ?
O10 C6 1.365(2) . ?
O10 C26 1.432(2) . ?
O11 C27 1.332(2) . ?
O11 C28 1.434(3) . ?
O12 C27 1.210(2) . ?
O12 K 2.6546(16) 2_655 ?
C1 C2 1.378(3) . ?
C1 C6 1.412(3) . ?
C2 C3 1.399(3) . ?
C3 C4 1.388(3) . ?
C3 C13 1.478(3) . ?
C4 C5 1.390(3) . ?
C5 C6 1.384(3) . ?
C7 C8 1.513(3) . ?
C9 C10 1.503(3) . ?
C11 C12 1.505(3) . ?
C15 C16 1.379(3) . ?
C15 C20 1.406(3) . ?
C16 C17 1.400(3) . ?
C17 C18 1.379(3) . ?
C17 C27 1.480(3) . ?
C18 C19 1.392(3) . ?
C19 C20 1.386(3) . ?
C21 C22 1.504(3) . ?
C23 C24 1.512(3) . ?
C25 C26 1.507(3) . ?

loop_
_geom_torsion_atom_site_label_1
_geom_torsion_atom_site_label_2
_geom_torsion_atom_site_label_3
_geom_torsion_atom_site_label_4
_geom_torsion
_geom_torsion_site_symmetry_1
_geom_torsion_site_symmetry_2
_geom_torsion_site_symmetry_3
_geom_torsion_site_symmetry_4
_geom_torsion_publ_flag
O12 K O1 C1 -136.20(15) 2_655 . . . ?
O9 K O1 C1 16.96(16) . . . . ?
O2 K O1 C1 147.11(16) . . . . ?
O8 K O1 C1 -48.99(15) . . . . ?
O3 K O1 C1 98.18(15) . . . . ?
O4 K O1 C1 136.20(14) . . . . ?
O7 K O1 C1 -106.95(16) . . . . ?
O10 K O1 C1 20.47(14) . . . . ?
O12 K O1 C7 56.86(14) 2_655 . . . ?
O9 K O1 C7 -149.98(14) . . . . ?
O2 K O1 C7 -19.84(13) . . . . ?
O8 K O1 C7 144.07(14) . . . . ?
O3 K O1 C7 -68.77(14) . . . . ?
O4 K O1 C7 -30.74(17) . . . . ?
O7 K O1 C7 86.10(16) . . . . ?
O10 K O1 C7 -146.48(15) . . . . ?
O12 K O2 C9 -178.96(13) 2_655 . . . ?
O9 K O2 C9 1.81(15) . . . . ?
O8 K O2 C9 -139.61(16) . . . . ?
O3 K O2 C9 34.78(12) . . . . ?
O4 K O2 C9 88.78(12) . . . . ?
O7 K O2 C9 127.27(12) . . . . ?
O1 K O2 C9 -85.11(13) . . . . ?
O10 K O2 C9 -46.02(12) . . . . ?
O12 K O2 C8 -52.76(12) 2_655 . . . ?
O9 K O2 C8 128.01(12) . . . . ?
O8 K O2 C8 -13.4(2) . . . . ?
O3 K O2 C8 160.98(13) . . . . ?
O4 K O2 C8 -145.02(12) . . . . ?
O7 K O2 C8 -106.53(12) . . . . ?
O1 K O2 C8 41.08(11) . . . . ?
O10 K O2 C8 80.18(12) . . . . ?
O12 K O3 C11 91.86(13) 2_655 . . . ?
O9 K O3 C11 -69.75(13) . . . . ?
O2 K O3 C11 133.63(14) . . . . ?
O8 K O3 C11 -49.04(15) . . . . ?
O4 K O3 C11 24.41(12) . . . . ?
O7 K O3 C11 12.21(13) . . . . ?
O1 K O3 C11 -179.45(12) . . . . ?
O10 K O3 C11 -128.96(13) . . . . ?
O12 K O3 C10 -43.16(15) 2_655 . . . ?
O9 K O3 C10 155.23(14) . . . . ?
O2 K O3 C10 -1.38(13) . . . . ?
O8 K O3 C10 175.94(13) . . . . ?
O4 K O3 C10 -110.61(14) . . . . ?
O7 K O3 C10 -122.81(14) . . . . ?
O1 K O3 C10 45.53(14) . . . . ?
O10 K O3 C10 96.02(14) . . . . ?
O12 K O4 C20 17.29(12) 2_655 . . . ?
O9 K O4 C20 -131.97(12) . . . . ?
O2 K O4 C20 93.88(12) . . . . ?
O8 K O4 C20 -72.02(12) . . . . ?
O3 K O4 C20 148.75(13) . . . . ?
O7 K O4 C20 -46.07(11) . . . . ?
O1 K O4 C20 103.01(13) . . . . ?
O10 K O4 C20 -172.40(11) . . . . ?
O12 K O4 C12 -123.22(13) 2_655 . . . ?
O9 K O4 C12 87.52(13) . . . . ?
O2 K O4 C12 -46.64(13) . . . . ?
O8 K O4 C12 147.47(13) . . . . ?
O3 K O4 C12 8.24(12) . . . . ?
O7 K O4 C12 173.41(15) . . . . ?
O1 K O4 C12 -37.50(16) . . . . ?
O10 K O4 C12 47.09(15) . . . . ?
O12 K O7 C15 -61.88(12) 2_655 . . . ?
O9 K O7 C15 138.39(12) . . . . ?
O2 K O7 C15 -5.70(14) . . . . ?
O8 K O7 C15 -163.47(13) . . . . ?
O3 K O7 C15 60.50(12) . . . . ?
O4 K O7 C15 47.10(11) . . . . ?
O1 K O7 C15 -92.93(14) . . . . ?
O10 K O7 C15 163.80(11) . . . . ?
O12 K O7 C21 71.61(12) 2_655 . . . ?
O9 K O7 C21 -88.12(12) . . . . ?
O2 K O7 C21 127.79(12) . . . . ?
O8 K O7 C21 -29.98(11) . . . . ?
O3 K O7 C21 -166.01(12) . . . . ?
O4 K O7 C21 -179.41(14) . . . . ?
O1 K O7 C21 40.56(16) . . . . ?
O10 K O7 C21 -62.71(14) . . . . ?
O12 K O8 C22 -72.26(14) 2_655 . . . ?
O9 K O8 C22 100.38(15) . . . . ?
O2 K O8 C22 -110.35(18) . . . . ?
O3 K O8 C22 76.97(15) . . . . ?
O4 K O8 C22 19.56(15) . . . . ?
O7 K O8 C22 -4.50(13) . . . . ?
O1 K O8 C22 -157.44(13) . . . . ?
O10 K O8 C22 155.23(14) . . . . ?
O12 K O8 C23 154.46(12) 2_655 . . . ?
O9 K O8 C23 -32.90(12) . . . . ?
O2 K O8 C23 116.37(16) . . . . ?
O3 K O8 C23 -56.31(14) . . . . ?
O4 K O8 C23 -113.72(12) . . . . ?
O7 K O8 C23 -137.79(13) . . . . ?
O1 K O8 C23 69.27(13) . . . . ?
O10 K O8 C23 21.95(12) . . . . ?
O12 K O9 C25 156.88(12) 2_655 . . . ?
O2 K O9 C25 -24.58(14) . . . . ?
O8 K O9 C25 142.36(13) . . . . ?
O3 K O9 C25 -53.17(12) . . . . ?
O4 K O9 C25 -111.91(12) . . . . ?
O7 K O9 C25 -163.30(12) . . . . ?
O1 K O9 C25 38.69(13) . . . . ?
O10 K O9 C25 35.47(11) . . . . ?
O12 K O9 C24 20.59(18) 2_655 . . . ?
O2 K O9 C24 -160.87(12) . . . . ?
O8 K O9 C24 6.07(12) . . . . ?
O3 K O9 C24 170.54(14) . . . . ?
O4 K O9 C24 111.80(13) . . . . ?
O7 K O9 C24 60.41(13) . . . . ?
O1 K O9 C24 -97.60(13) . . . . ?
O10 K O9 C24 -100.82(14) . . . . ?
O12 K O10 C6 10.73(17) 2_655 . . . ?
O9 K O10 C6 154.52(16) . . . . ?
O2 K O10 C6 -64.03(15) . . . . ?
O8 K O10 C6 97.48(15) . . . . ?
O3 K O10 C6 -123.37(15) . . . . ?
O4 K O10 C6 -156.10(13) . . . . ?
O7 K O10 C6 124.45(14) . . . . ?
O1 K O10 C6 -21.63(13) . . . . ?
O12 K O10 C26 -150.35(13) 2_655 . . . ?
O9 K O10 C26 -6.55(12) . . . . ?
O2 K O10 C26 134.89(13) . . . . ?
O8 K O10 C26 -63.60(13) . . . . ?
O3 K O10 C26 75.55(13) . . . . ?
O4 K O10 C26 42.82(15) . . . . ?
O7 K O10 C26 -36.63(16) . . . . ?
O1 K O10 C26 177.29(15) . . . . ?
C7 O1 C1 C2 -33.0(3) . . . . ?
K O1 C1 C2 159.69(15) . . . . ?
C7 O1 C1 C6 147.87(18) . . . . ?
K O1 C1 C6 -19.5(2) . . . . ?
O1 C1 C2 C3 -177.40(18) . . . . ?
C6 C1 C2 C3 1.7(3) . . . . ?
C1 C2 C3 C4 0.1(3) . . . . ?
C1 C2 C3 C13 -178.62(18) . . . . ?
C2 C3 C4 C5 -1.9(3) . . . . ?
C13 C3 C4 C5 176.80(19) . . . . ?
C3 C4 C5 C6 1.7(3) . . . . ?
C26 O10 C6 C5 4.3(3) . . . . ?
K O10 C6 C5 -156.78(15) . . . . ?
C26 O10 C6 C1 -176.35(17) . . . . ?
K O10 C6 C1 22.6(2) . . . . ?
C4 C5 C6 O10 179.51(19) . . . . ?
C4 C5 C6 C1 0.2(3) . . . . ?
O1 C1 C6 O10 -2.1(3) . . . . ?
C2 C1 C6 O10 178.69(18) . . . . ?
O1 C1 C6 C5 177.31(18) . . . . ?
C2 C1 C6 C5 -1.9(3) . . . . ?
C1 O1 C7 C8 -171.37(17) . . . . ?
K O1 C7 C8 -3.1(2) . . . . ?
C9 O2 C8 C7 56.0(2) . . . . ?
K O2 C8 C7 -66.82(19) . . . . ?
O1 C7 C8 O2 44.5(2) . . . . ?
C8 O2 C9 C10 168.43(17) . . . . ?
K O2 C9 C10 -67.34(18) . . . . ?
C11 O3 C10 C9 -165.00(17) . . . . ?
K O3 C10 C9 -30.1(2) . . . . ?
O2 C9 C10 O3 65.5(2) . . . . ?
C10 O3 C11 C12 79.4(2) . . . . ?
K O3 C11 C12 -57.04(19) . . . . ?
C20 O4 C12 C11 -175.56(16) . . . . ?
K O4 C12 C11 -36.71(19) . . . . ?
O3 C11 C12 O4 62.2(2) . . . . ?
C14 O5 C13 O6 1.7(3) . . . . ?
C14 O5 C13 C3 -177.40(18) . . . . ?
C4 C3 C13 O6 -160.7(2) . . . . ?
C2 C3 C13 O6 18.0(3) . . . . ?
C4 C3 C13 O5 18.4(3) . . . . ?
C2 C3 C13 O5 -162.90(18) . . . . ?
C21 O7 C15 C16 3.5(3) . . . . ?
K O7 C15 C16 133.85(17) . . . . ?
C21 O7 C15 C20 -178.29(17) . . . . ?
K O7 C15 C20 -47.94(18) . . . . ?
O7 C15 C16 C17 179.37(18) . . . . ?
C20 C15 C16 C17 1.3(3) . . . . ?
C15 C16 C17 C18 -1.1(3) . . . . ?
C15 C16 C17 C27 -179.08(17) . . . . ?
C16 C17 C18 C19 -0.4(3) . . . . ?
C27 C17 C18 C19 177.60(18) . . . . ?
C17 C18 C19 C20 1.8(3) . . . . ?
C12 O4 C20 C19 6.5(3) . . . . ?
K O4 C20 C19 -134.45(16) . . . . ?
C12 O4 C20 C15 -174.91(17) . . . . ?
K O4 C20 C15 44.11(18) . . . . ?
C18 C19 C20 O4 176.81(18) . . . . ?
C18 C19 C20 C15 -1.7(3) . . . . ?
O7 C15 C20 O4 3.2(2) . . . . ?
C16 C15 C20 O4 -178.50(17) . . . . ?
O7 C15 C20 C19 -178.18(17) . . . . ?
C16 C15 C20 C19 0.1(3) . . . . ?
C15 O7 C21 C22 -170.13(17) . . . . ?
K O7 C21 C22 59.96(18) . . . . ?
C23 O8 C22 C21 167.50(17) . . . . ?
K O8 C22 C21 36.2(2) . . . . ?
O7 C21 C22 O8 -62.7(2) . . . . ?
C22 O8 C23 C24 -78.7(2) . . . . ?
K O8 C23 C24 59.48(19) . . . . ?
C25 O9 C24 C23 -113.92(18) . . . . ?
K O9 C24 C23 20.4(2) . . . . ?
O8 C23 C24 O9 -54.9(2) . . . . ?
C24 O9 C25 C26 69.2(2) . . . . ?
K O9 C25 C26 -69.39(18) . . . . ?
C6 O10 C26 C25 176.17(17) . . . . ?
K O10 C26 C25 -21.13(19) . . . . ?
O9 C25 C26 O10 59.8(2) . . . . ?
K O12 C27 O11 162.3(4) 2_655 . . . ?
K O12 C27 C17 -15.7(6) 2_655 . . . ?
C28 O11 C27 O12 -0.4(3) . . . . ?
C28 O11 C27 C17 177.87(19) . . . . ?
C18 C17 C27 O12 28.7(3) . . . . ?
C16 C17 C27 O12 -153.3(2) . . . . ?
C18 C17 C27 O11 -149.49(18) . . . . ?
C16 C17 C27 O11 28.5(3) . . . . ?
